data_4323685
loop_
_publ_author_name
'Katja Heinze'
'Gottfried Huttner'
'Laszlo Zsolnai'
'Peter Schober'

_publ_section_title
;
 Complexes of Cobalt(II) Chloride with the Tripodal Trisphosphane triphos:
 Solution Dynamics, Spin-Crossover, Reactivity, and Redox Activity
;
_journal_name_full 'Inorganic Chemistry'
_journal_page_first 5457
_journal_page_last 5469
_journal_paper_doi 10.1021/ic9705352
_journal_volume 36
_journal_year 1997
_chemical_formula_sum 'C69 H68 B Cl3 Co P4'
_chemical_formula_weight 1197.20
_chemical_name_common 8*(BPh4)
_chemical_name_systematic
;
       
 ?
       
;
_space_group_IT_number 14
_symmetry_cell_setting monoclinic
_symmetry_space_group_name_Hall '-P 2ybc'
_symmetry_space_group_name_H-M 'P 1 21/c 1'
_atom_sites_solution_hydrogens geom
_atom_sites_solution_primary direct
_atom_sites_solution_secondary difmap
_audit_creation_method SHELXL
_cell_angle_alpha 90.00
_cell_angle_beta 82.87(4)
_cell_angle_gamma 90.00
_cell_formula_units_Z 4
_cell_length_a 10.158(5)
_cell_length_b 18.159(10)
_cell_length_c 33.222(17)
_cell_measurement_temperature 200(2)
_cell_volume 6081(5)
_computing_structure_refinement 'SHELXL-93 (Sheldrick, 1993)'
_computing_structure_solution 'SHELXS-86 (Sheldrick, 1990)'
_diffrn_ambient_temperature 200
_diffrn_radiation_monochromator graphite
_diffrn_radiation_source 'fine-focus sealed tube'
_diffrn_radiation_type MoK\a
_diffrn_radiation_wavelength 0.71073
_diffrn_reflns_av_R_equivalents 0.0393
_diffrn_reflns_av_sigmaI/netI 0.0566
_diffrn_reflns_limit_h_max 12
_diffrn_reflns_limit_h_min -9
_diffrn_reflns_limit_k_max 21
_diffrn_reflns_limit_k_min -20
_diffrn_reflns_limit_l_max 40
_diffrn_reflns_limit_l_min -39
_diffrn_reflns_number 11729
_diffrn_reflns_theta_max 25.50
_diffrn_reflns_theta_min 2.17
_exptl_absorpt_coefficient_mu 0.561
_exptl_crystal_density_diffrn 1.308
_exptl_crystal_F_000 2500
_exptl_crystal_size_max 0.40
_exptl_crystal_size_mid 0.40
_exptl_crystal_size_min 0.40
_refine_diff_density_max 0.705
_refine_diff_density_min -0.962
_refine_diff_density_rms 0.071
_refine_ls_extinction_method none
_refine_ls_goodness_of_fit_all 1.022
_refine_ls_goodness_of_fit_obs 1.044
_refine_ls_matrix_type full
_refine_ls_number_parameters 717
_refine_ls_number_reflns 11139
_refine_ls_number_restraints 0
_refine_ls_restrained_S_all 1.063
_refine_ls_restrained_S_obs 1.044
_refine_ls_R_factor_all 0.0892
_refine_ls_R_factor_obs 0.0548
_refine_ls_shift/esd_max 0.635
_refine_ls_shift/esd_mean 0.014
_refine_ls_structure_factor_coef Fsqd
_refine_ls_weighting_details 'w=1/[\s^2^(Fo^2^)+(0.0545P)^2^+10.6499P] where P=(Fo^2^+2Fc^2^)/3'
_refine_ls_weighting_scheme calc
_refine_ls_wR_factor_all 0.1453
_refine_ls_wR_factor_obs 0.1194
_reflns_number_observed 7970
_reflns_number_total 11143
_reflns_observed_criterion >2sigma(I)
_cod_data_source_file ic9705352_08.cif
_cod_data_source_block kape
_cod_depositor_comments
;
The following automatic conversions were performed:

'_refine_ls_weighting_scheme' value 'calc
w=1/[\s^2^(Fo^2^)+(0.0545P)^2^+10.6499P] where P=(Fo^2^+2Fc^2^)/3'
was changed to 'calc'. New tag '_refine_ls_weighting_details' was
created. The value of the new tag was set to
'w=1/[\s^2^(Fo^2^)+(0.0545P)^2^+10.6499P] where P=(Fo^2^+2Fc^2^)/3'.

Automatic conversion script
Id: cif_fix_values 3143 2015-03-26 13:38:13Z robertas 
;
_cod_original_cell_volume 6080.7(55)
_cod_database_code 4323685

loop_
_symmetry_equiv_pos_as_xyz
'x, y, z'
'-x, y+1/2, -z+1/2'
'-x, -y, -z'
'x, -y-1/2, z-1/2'

loop_
_atom_site_aniso_label
_atom_site_aniso_U_11
_atom_site_aniso_U_22
_atom_site_aniso_U_33
_atom_site_aniso_U_23
_atom_site_aniso_U_13
_atom_site_aniso_U_12
Co1 0.0221(2) 0.0192(2) 0.0191(3) 0.0006(2) -0.0015(2) -0.0003(2)
Cl1 0.0406(6) 0.0299(5) 0.0296(5) 0.0024(4) -0.0074(4) 0.0096(4)
P1 0.0216(4) 0.0203(4) 0.0192(5) -0.0003(4) 0.0006(4) -0.0015(4)
P2 0.0207(4) 0.0194(4) 0.0211(5) 0.0002(4) -0.0003(4) -0.0003(4)
P3 0.0218(5) 0.0194(4) 0.0197(5) 0.0000(4) -0.0001(4) 0.0009(4)
P4 0.0303(5) 0.0261(5) 0.0198(5) -0.0005(4) -0.0036(4) -0.0027(4)
C1 0.024(2) 0.021(2) 0.022(2) -0.0023(14) -0.0023(15) 0.0018(14)
C2 0.022(2) 0.022(2) 0.022(2) 0.0028(15) 0.0022(14) 0.0007(14)
C3 0.023(2) 0.023(2) 0.015(2) 0.0015(14) 0.0014(14) 0.0007(14)
C4 0.021(2) 0.024(2) 0.018(2) 0.0011(14) -0.0008(14) 0.0018(15)
C5 0.026(2) 0.028(2) 0.023(2) 0.000(2) -0.001(2) 0.003(2)
C6 0.032(2) 0.031(2) 0.026(2) 0.000(2) 0.005(2) 0.000(2)
C7 0.041(2) 0.029(2) 0.047(3) -0.005(2) 0.004(2) 0.007(2)
C8 0.040(2) 0.042(3) 0.038(3) -0.015(2) 0.010(2) 0.005(2)
C9 0.036(2) 0.041(2) 0.033(2) -0.008(2) 0.012(2) -0.008(2)
C10 0.031(2) 0.029(2) 0.024(2) -0.003(2) 0.002(2) -0.005(2)
C11 0.022(2) 0.028(2) 0.021(2) -0.0058(15) 0.0011(14) -0.0032(15)
C12 0.033(2) 0.030(2) 0.025(2) 0.003(2) -0.003(2) -0.003(2)
C13 0.030(2) 0.037(2) 0.035(2) 0.002(2) -0.002(2) -0.014(2)
C14 0.042(2) 0.030(2) 0.033(2) 0.005(2) -0.001(2) -0.014(2)
C15 0.046(3) 0.027(2) 0.036(2) 0.007(2) -0.004(2) 0.001(2)
C16 0.026(2) 0.032(2) 0.025(2) 0.003(2) -0.002(2) -0.001(2)
C17 0.028(2) 0.023(2) 0.020(2) -0.0021(15) 0.0035(15) -0.005(2)
C18 0.029(2) 0.027(2) 0.024(2) 0.003(2) 0.002(2) -0.002(2)
C19 0.038(2) 0.032(2) 0.022(2) 0.000(2) -0.002(2) -0.013(2)
C20 0.056(3) 0.024(2) 0.027(2) -0.005(2) -0.005(2) -0.004(2)
C21 0.051(3) 0.027(2) 0.035(2) -0.003(2) -0.006(2) 0.009(2)
C22 0.033(2) 0.028(2) 0.030(2) 0.000(2) -0.005(2) 0.000(2)
C23 0.028(2) 0.019(2) 0.019(2) 0.0020(14) 0.0025(15) -0.0029(15)
C24 0.028(2) 0.029(2) 0.024(2) 0.000(2) -0.002(2) -0.002(2)
C25 0.029(2) 0.039(2) 0.025(2) 0.002(2) -0.003(2) -0.011(2)
C26 0.023(2) 0.045(2) 0.032(2) -0.012(2) 0.004(2) -0.006(2)
C27 0.019(2) 0.035(2) 0.046(3) -0.007(2) -0.002(2) 0.002(2)
C28 0.023(2) 0.024(2) 0.033(2) 0.000(2) -0.005(2) -0.002(2)
C29 0.020(2) 0.026(2) 0.025(2) -0.003(2) 0.0010(15) -0.0046(15)
C30 0.031(2) 0.029(2) 0.032(2) 0.002(2) -0.003(2) 0.003(2)
C31 0.029(2) 0.039(2) 0.055(3) 0.002(2) -0.002(2) 0.009(2)
C32 0.033(2) 0.045(3) 0.057(3) 0.002(2) 0.015(2) 0.015(2)
C33 0.053(3) 0.049(3) 0.032(2) -0.001(2) 0.014(2) 0.014(2)
C34 0.037(2) 0.037(2) 0.029(2) 0.000(2) 0.004(2) 0.012(2)
C35 0.023(2) 0.022(2) 0.030(2) 0.001(2) 0.006(2) 0.0017(15)
C36 0.036(2) 0.027(2) 0.029(2) 0.000(2) -0.005(2) -0.001(2)
C37 0.051(3) 0.019(2) 0.040(3) 0.005(2) 0.005(2) 0.003(2)
C38 0.045(3) 0.022(2) 0.043(3) -0.005(2) 0.013(2) -0.009(2)
C39 0.037(2) 0.030(2) 0.048(3) -0.008(2) -0.002(2) -0.006(2)
C40 0.031(2) 0.027(2) 0.036(2) -0.002(2) -0.001(2) -0.003(2)
C41 0.030(2) 0.018(2) 0.022(2) -0.0031(14) 0.006(2) -0.0017(15)
C42 0.048(3) 0.041(2) 0.021(2) 0.004(2) -0.002(2) -0.011(2)
C43 0.044(2) 0.029(2) 0.021(2) -0.006(2) -0.002(2) -0.002(2)
C44 0.037(2) 0.039(2) 0.044(3) -0.003(2) -0.013(2) -0.007(2)
B1 0.027(2) 0.024(2) 0.023(2) 0.002(2) 0.000(2) 0.004(2)
C50 0.031(2) 0.024(2) 0.034(2) -0.005(2) -0.006(2) 0.004(2)
C51 0.027(2) 0.026(2) 0.053(3) -0.008(2) -0.004(2) 0.005(2)
C52 0.034(2) 0.032(2) 0.064(3) 0.001(2) -0.023(2) 0.003(2)
C53 0.054(3) 0.054(3) 0.040(3) 0.011(2) -0.025(2) 0.001(2)
C54 0.043(2) 0.038(2) 0.028(2) 0.008(2) -0.005(2) 0.001(2)
C55 0.031(2) 0.018(2) 0.031(2) 0.001(2) -0.006(2) 0.001(2)
C56 0.065(3) 0.029(2) 0.028(2) 0.003(2) -0.004(2) 0.009(2)
C57 0.108(5) 0.032(2) 0.029(2) -0.005(2) -0.008(3) 0.028(3)
C58 0.067(3) 0.058(3) 0.028(2) 0.012(2) 0.014(2) 0.035(3)
C59 0.044(3) 0.071(3) 0.027(2) 0.012(2) 0.006(2) 0.023(2)
C60 0.038(2) 0.045(2) 0.024(2) 0.007(2) 0.002(2) 0.013(2)
C61 0.042(2) 0.025(2) 0.022(2) 0.004(2) -0.001(2) 0.012(2)
C62 0.029(2) 0.031(2) 0.031(2) 0.003(2) -0.004(2) 0.002(2)
C63 0.041(2) 0.023(2) 0.048(3) 0.005(2) -0.007(2) 0.000(2)
C64 0.036(2) 0.031(2) 0.039(2) -0.001(2) -0.003(2) -0.009(2)
C65 0.025(2) 0.037(2) 0.030(2) 0.002(2) -0.004(2) 0.000(2)
C66 0.031(2) 0.027(2) 0.024(2) 0.001(2) 0.000(2) 0.003(2)
C67 0.024(2) 0.028(2) 0.019(2) -0.0018(15) 0.0063(15) 0.0048(15)
C68 0.025(2) 0.030(2) 0.029(2) 0.003(2) -0.003(2) 0.003(2)
C69 0.028(2) 0.033(2) 0.039(2) 0.008(2) 0.003(2) 0.000(2)
C70 0.041(2) 0.025(2) 0.033(2) 0.008(2) -0.004(2) 0.004(2)
C71 0.030(2) 0.027(2) 0.036(2) 0.002(2) 0.003(2) 0.010(2)
C72 0.028(2) 0.027(2) 0.025(2) 0.000(2) 0.004(2) 0.004(2)
C73 0.030(2) 0.024(2) 0.020(2) -0.0032(15) -0.003(2) 0.002(2)

loop_
_atom_site_label
_atom_site_type_symbol
_atom_site_fract_x
_atom_site_fract_y
_atom_site_fract_z
_atom_site_U_iso_or_equiv
_atom_site_thermal_displace_type
_atom_site_occupancy
_atom_site_calc_flag
_atom_site_refinement_flags
_atom_site_disorder_group
Co1 Co 0.26933(5) 0.17228(3) 0.378186(14) 0.02023(13) Uani 1 d . .
Cl1 Cl 0.38975(10) 0.08426(5) 0.40516(3) 0.0331(2) Uani 1 d . .
P1 P 0.04554(9) 0.17263(5) 0.37724(3) 0.0206(2) Uani 1 d . .
P2 P 0.30809(9) 0.27639(5) 0.34186(3) 0.0206(2) Uani 1 d . .
P3 P 0.28854(9) 0.10620(5) 0.31882(3) 0.0205(2) Uani 1 d . .
P4 P 0.26409(10) 0.22309(5) 0.44073(3) 0.0254(2) Uani 1 d . .
C1 C 0.0036(3) 0.1891(2) 0.32511(11) 0.0226(8) Uani 1 d . .
H1A H -0.0292(3) 0.1432(2) 0.31519(11) 0.025(4) Uiso 1 calc R .
H1B H -0.0690(3) 0.2242(2) 0.32697(11) 0.025(4) Uiso 1 calc R .
C2 C 0.1816(3) 0.2876(2) 0.30675(11) 0.0226(8) Uani 1 d . .
H2A H 0.1126(3) 0.3197(2) 0.31968(11) 0.025(4) Uiso 1 calc R .
H2B H 0.2230(3) 0.3129(2) 0.28273(11) 0.025(4) Uiso 1 calc R .
C3 C 0.2177(3) 0.1578(2) 0.27896(10) 0.0209(7) Uani 1 d . .
H3A H 0.2901(3) 0.1808(2) 0.26168(10) 0.025(4) Uiso 1 calc R .
H3B H 0.1764(3) 0.1227(2) 0.26240(10) 0.025(4) Uiso 1 calc R .
C4 C 0.1147(3) 0.2178(2) 0.29290(10) 0.0213(7) Uani 1 d . .
C5 C 0.0473(4) 0.2390(2) 0.25552(11) 0.0260(8) Uani 1 d . .
H5A H -0.0018(19) 0.1976(4) 0.2473(4) 0.033(6) Uiso 1 calc R .
H5B H 0.1136(4) 0.2529(12) 0.2337(2) 0.033(6) Uiso 1 calc R .
H5C H -0.0120(17) 0.2795(8) 0.2622(2) 0.033(6) Uiso 1 calc R .
C6 C -0.0892(4) 0.3086(2) 0.39191(12) 0.0304(9) Uani 1 d . .
H6 H -0.0485(4) 0.3226(2) 0.36645(12) 0.032(2) Uiso 1 calc R .
C7 C -0.1732(4) 0.3580(2) 0.41487(14) 0.0396(10) Uani 1 d . .
H7 H -0.1869(4) 0.4049(2) 0.40496(14) 0.032(2) Uiso 1 calc R .
C8 C -0.2356(4) 0.3368(2) 0.45224(13) 0.0411(11) Uani 1 d . .
H8 H -0.2907(4) 0.3697(2) 0.46778(13) 0.032(2) Uiso 1 calc R .
C9 C -0.2165(4) 0.2676(2) 0.46649(13) 0.0376(10) Uani 1 d . .
H9 H -0.2613(4) 0.2532(2) 0.49136(13) 0.032(2) Uiso 1 calc R .
C10 C -0.1311(4) 0.2184(2) 0.44440(11) 0.0287(8) Uani 1 d . .
H10 H -0.1176(4) 0.1719(2) 0.45483(11) 0.032(2) Uiso 1 calc R .
C11 C -0.0657(3) 0.2387(2) 0.40662(11) 0.0237(8) Uani 1 d . .
C12 C -0.1743(4) 0.0773(2) 0.38800(12) 0.0293(9) Uani 1 d . .
H12 H -0.2180(4) 0.1130(2) 0.37456(12) 0.032(2) Uiso 1 calc R .
C13 C -0.2416(4) 0.0149(2) 0.40283(13) 0.0342(9) Uani 1 d . .
H13 H -0.3307(4) 0.0089(2) 0.39967(13) 0.032(2) Uiso 1 calc R .
C14 C -0.1764(4) -0.0383(2) 0.42230(12) 0.0350(10) Uani 1 d . .
H14 H -0.2215(4) -0.0805(2) 0.43205(12) 0.032(2) Uiso 1 calc R .
C15 C -0.0452(4) -0.0294(2) 0.42739(13) 0.0363(10) Uani 1 d . .
H15 H -0.0019(4) -0.0657(2) 0.44053(13) 0.032(2) Uiso 1 calc R .
C16 C 0.0230(4) 0.0335(2) 0.41297(11) 0.0279(8) Uani 1 d . .
H16 H 0.1116(4) 0.0395(2) 0.41668(11) 0.032(2) Uiso 1 calc R .
C17 C -0.0408(4) 0.0871(2) 0.39313(11) 0.0245(8) Uani 1 d . .
C18 C 0.4370(4) 0.3836(2) 0.38093(11) 0.0269(8) Uani 1 d . .
H18 H 0.5055(4) 0.3493(2) 0.37837(11) 0.032(2) Uiso 1 calc R .
C19 C 0.4537(4) 0.4498(2) 0.40047(11) 0.0310(9) Uani 1 d . .
H19 H 0.5321(4) 0.4596(2) 0.41121(11) 0.032(2) Uiso 1 calc R .
C20 C 0.3523(4) 0.5012(2) 0.40382(12) 0.0357(10) Uani 1 d . .
H20 H 0.3622(4) 0.5454(2) 0.41726(12) 0.032(2) Uiso 1 calc R .
C21 C 0.2369(4) 0.4874(2) 0.38740(13) 0.0376(10) Uani 1 d . .
H21 H 0.1705(4) 0.5229(2) 0.38896(13) 0.032(2) Uiso 1 calc R .
C22 C 0.2194(4) 0.4202(2) 0.36842(12) 0.0302(9) Uani 1 d . .
H22 H 0.1404(4) 0.4106(2) 0.35799(12) 0.032(2) Uiso 1 calc R .
C23 C 0.3195(4) 0.3675(2) 0.36501(11) 0.0224(8) Uani 1 d . .
C24 C 0.4844(4) 0.3323(2) 0.27724(11) 0.0272(8) Uani 1 d . .
H24 H 0.4199(4) 0.3678(2) 0.27497(11) 0.032(2) Uiso 1 calc R .
C25 C 0.6003(4) 0.3325(2) 0.25048(12) 0.0312(9) Uani 1 d . .
H25 H 0.6141(4) 0.3683(2) 0.23039(12) 0.032(2) Uiso 1 calc R .
C26 C 0.6953(4) 0.2792(2) 0.25383(12) 0.0336(9) Uani 1 d . .
H26 H 0.7715(4) 0.2781(2) 0.23518(12) 0.032(2) Uiso 1 calc R .
C27 C 0.6785(4) 0.2279(2) 0.28431(13) 0.0336(9) Uani 1 d . .
H27 H 0.7438(4) 0.1928(2) 0.28656(13) 0.032(2) Uiso 1 calc R .
C28 C 0.5636(3) 0.2286(2) 0.31189(12) 0.0267(8) Uani 1 d . .
H28 H 0.5537(3) 0.1952(2) 0.33327(12) 0.032(2) Uiso 1 calc R .
C29 C 0.4640(3) 0.2790(2) 0.30754(11) 0.0240(8) Uani 1 d . .
C30 C 0.5552(4) 0.0533(2) 0.31189(13) 0.0308(9) Uani 1 d . .
H30 H 0.5480(4) 0.0562(2) 0.34003(13) 0.032(2) Uiso 1 calc R .
C31 C 0.6719(4) 0.0274(2) 0.29016(15) 0.0411(11) Uani 1 d . .
H31 H 0.7420(4) 0.0125(2) 0.30381(15) 0.032(2) Uiso 1 calc R .
C32 C 0.6838(4) 0.0237(3) 0.2485(2) 0.0468(12) Uani 1 d . .
H32 H 0.7631(4) 0.0080(3) 0.2341(2) 0.032(2) Uiso 1 calc R .
C33 C 0.5788(5) 0.0431(3) 0.22807(14) 0.0463(12) Uani 1 d . .
H33 H 0.5863(5) 0.0396(3) 0.19995(14) 0.032(2) Uiso 1 calc R .
C34 C 0.4610(4) 0.0682(2) 0.25006(12) 0.0349(10) Uani 1 d . .
H34 H 0.3896(4) 0.0806(2) 0.23636(12) 0.032(2) Uiso 1 calc R .
C35 C 0.4488(4) 0.0749(2) 0.29171(12) 0.0259(8) Uani 1 d . .
C36 C 0.2620(4) -0.0398(2) 0.34331(12) 0.0307(9) Uani 1 d . .
H36 H 0.3378(4) -0.0301(2) 0.35545(12) 0.032(2) Uiso 1 calc R .
C37 C 0.2062(4) -0.1094(2) 0.34626(13) 0.0378(10) Uani 1 d . .
H37 H 0.2457(4) -0.1465(2) 0.35985(13) 0.032(2) Uiso 1 calc R .
C38 C 0.0920(4) -0.1238(2) 0.32911(13) 0.0384(11) Uani 1 d . .
H38 H 0.0535(4) -0.1703(2) 0.33170(13) 0.032(2) Uiso 1 calc R .
C39 C 0.0351(4) -0.0694(2) 0.30814(14) 0.0388(10) Uani 1 d . .
H39 H -0.0413(4) -0.0793(2) 0.29630(14) 0.032(2) Uiso 1 calc R .
C40 C 0.0919(4) 0.0008(2) 0.30464(13) 0.0317(9) Uani 1 d . .
H40 H 0.0533(4) 0.0374(2) 0.29040(13) 0.032(2) Uiso 1 calc R .
C41 C 0.2050(4) 0.0161(2) 0.32220(11) 0.0242(8) Uani 1 d . .
C42 C 0.1913(4) 0.1610(2) 0.48037(12) 0.0370(10) Uani 1 d . .
H42A H 0.2383(19) 0.1151(6) 0.4783(6) 0.060(5) Uiso 1 calc R .
H42B H 0.0998(9) 0.1526(13) 0.4773(5) 0.060(5) Uiso 1 calc R .
H42C H 0.1973(27) 0.1827(7) 0.50644(12) 0.060(5) Uiso 1 calc R .
C43 C 0.1817(4) 0.3093(2) 0.45641(12) 0.0316(9) Uani 1 d . .
H43A H 0.0903(8) 0.3068(6) 0.4518(8) 0.060(5) Uiso 1 calc R .
H43B H 0.2245(19) 0.3491(3) 0.4409(6) 0.060(5) Uiso 1 calc R .
H43C H 0.1868(26) 0.3174(8) 0.4847(2) 0.060(5) Uiso 1 calc R .
C44 C 0.4305(4) 0.2377(2) 0.45412(14) 0.0393(10) Uani 1 d . .
H44A H 0.4734(11) 0.2760(12) 0.4374(6) 0.060(5) Uiso 1 calc R .
H44B H 0.4807(10) 0.1930(5) 0.4499(9) 0.060(5) Uiso 1 calc R .
H44C H 0.4252(4) 0.2519(16) 0.4821(3) 0.060(5) Uiso 1 calc R .
B1 B 0.1440(4) 0.1360(2) 0.12541(13) 0.0247(9) Uani 1 d . .
C50 C -0.1011(4) 0.1785(2) 0.15206(13) 0.0297(9) Uani 1 d . .
H50 H -0.0741(4) 0.1788(2) 0.17781(13) 0.041(3) Uiso 1 calc R .
C51 C -0.2326(4) 0.1953(2) 0.14837(14) 0.0356(10) Uani 1 d . .
H51 H -0.2916(4) 0.2049(2) 0.17147(14) 0.041(3) Uiso 1 calc R .
C52 C -0.2760(4) 0.1978(2) 0.1109(2) 0.0417(11) Uani 1 d . .
H52 H -0.3641(4) 0.2083(2) 0.1083(2) 0.041(3) Uiso 1 calc R .
C53 C -0.1865(5) 0.1845(3) 0.07753(15) 0.0478(12) Uani 1 d . .
H53 H -0.2137(5) 0.1878(3) 0.05187(15) 0.041(3) Uiso 1 calc R .
C54 C -0.0555(4) 0.1660(2) 0.08109(13) 0.0362(10) Uani 1 d . .
H54 H 0.0021(4) 0.1565(2) 0.05764(13) 0.041(3) Uiso 1 calc R .
C55 C -0.0069(4) 0.1612(2) 0.11878(12) 0.0266(8) Uani 1 d . .
C56 C 0.2008(5) 0.0603(2) 0.05731(13) 0.0405(11) Uani 1 d . .
H56 H 0.1218(5) 0.0350(2) 0.06455(13) 0.041(3) Uiso 1 calc R .
C57 C 0.2811(6) 0.0404(3) 0.02134(14) 0.0561(15) Uani 1 d . .
H57 H 0.2538(6) 0.0035(3) 0.00481(14) 0.041(3) Uiso 1 calc R .
C58 C 0.4002(5) 0.0758(3) 0.01070(14) 0.0524(14) Uani 1 d . .
H58 H 0.4540(5) 0.0626(3) -0.01290(14) 0.041(3) Uiso 1 calc R .
C59 C 0.4386(5) 0.1300(3) 0.03475(13) 0.0484(13) Uani 1 d . .
H59 H 0.5195(5) 0.1535(3) 0.02774(13) 0.041(3) Uiso 1 calc R .
C60 C 0.3576(4) 0.1508(2) 0.06998(12) 0.0359(10) Uani 1 d . .
H60 H 0.3856(4) 0.1886(2) 0.08573(12) 0.041(3) Uiso 1 calc R .
C61 C 0.2358(4) 0.1166(2) 0.08244(12) 0.0301(9) Uani 1 d . .
C62 C 0.1955(4) 0.2768(2) 0.13811(12) 0.0303(9) Uani 1 d . .
H62 H 0.1317(4) 0.2876(2) 0.12118(12) 0.041(3) Uiso 1 calc R .
C63 C 0.2641(4) 0.3344(2) 0.15335(14) 0.0374(10) Uani 1 d . .
H63 H 0.2444(4) 0.3827(2) 0.14689(14) 0.041(3) Uiso 1 calc R .
C64 C 0.3609(4) 0.3210(2) 0.17790(13) 0.0352(9) Uani 1 d . .
H64 H 0.4072(4) 0.3596(2) 0.18796(13) 0.041(3) Uiso 1 calc R .
C65 C 0.3877(4) 0.2489(2) 0.18731(12) 0.0302(9) Uani 1 d . .
H65 H 0.4533(4) 0.2386(2) 0.20370(12) 0.041(3) Uiso 1 calc R .
C66 C 0.3173(4) 0.1918(2) 0.17240(11) 0.0274(8) Uani 1 d . .
H66 H 0.3366(4) 0.1438(2) 0.17947(11) 0.041(3) Uiso 1 calc R .
C67 C 0.2185(3) 0.2029(2) 0.14723(11) 0.0243(8) Uani 1 d . .
C68 C 0.0295(4) 0.0290(2) 0.17565(12) 0.0283(8) Uani 1 d . .
H68 H -0.0523(4) 0.0518(2) 0.17521(12) 0.041(3) Uiso 1 calc R .
C69 C 0.0360(4) -0.0345(2) 0.19860(13) 0.0340(9) Uani 1 d . .
H69 H -0.0412(4) -0.0533(2) 0.21292(13) 0.041(3) Uiso 1 calc R .
C70 C 0.1544(4) -0.0700(2) 0.20056(12) 0.0328(9) Uani 1 d . .
H70 H 0.1583(4) -0.1121(2) 0.21633(12) 0.041(3) Uiso 1 calc R .
C71 C 0.2672(4) -0.0420(2) 0.17864(12) 0.0315(9) Uani 1 d . .
H71 H 0.3483(4) -0.0653(2) 0.17951(12) 0.041(3) Uiso 1 calc R .
C72 C 0.2605(4) 0.0209(2) 0.15528(11) 0.0270(8) Uani 1 d . .
H72 H 0.3379(4) 0.0380(2) 0.14031(11) 0.041(3) Uiso 1 calc R .
C73 C 0.1415(4) 0.0599(2) 0.15318(11) 0.0245(8) Uani 1 d . .
C60 C 0.3220(11) -0.1051(6) 0.4442(3) 0.096(3) Uiso 0.70 d P 1
Cl6 Cl 0.4911(5) -0.1379(3) 0.4459(2) 0.106(2) Uiso 0.30 d P 1
Cl7 Cl 0.2598(4) -0.0643(2) 0.48716(11) 0.0747(8) Uiso 0.30 d P 1
Cl6X Cl 0.4744(6) -0.1324(3) 0.4244(2) 0.0570(14) Uiso 0.25 d P 2
Cl7X Cl 0.3258(6) -0.0719(3) 0.4964(2) 0.0593(14) Uiso 0.25 d P 2
Cl6Y Cl 0.4792(11) -0.1599(7) 0.4431(4) 0.049(3) Uiso 0.15 d P 3
Cl7Y Cl 0.2272(9) -0.0803(5) 0.4741(3) 0.050(2) Uiso 0.15 d P 3
C60X C 0.4260(15) -0.0664(9) 0.4776(5) 0.044(4) Uiso 0.30 d P 4
Cl66 Cl 0.4911(5) -0.1379(3) 0.4459(2) 0.106(2) Uiso 0.30 d P 4
Cl77 Cl 0.2598(4) -0.0643(2) 0.48716(11) 0.0747(8) Uiso 0.30 d P 4

loop_
_atom_type_symbol
_atom_type_description
_atom_type_scat_dispersion_real
_atom_type_scat_dispersion_imag
_atom_type_scat_source
C C 0.0033 0.0016 'International Tables Vol C Tables 4.2.6.8 and 6.1.1.4'
H H 0.0000 0.0000 'International Tables Vol C Tables 4.2.6.8 and 6.1.1.4'
B B 0.0013 0.0007 'International Tables Vol C Tables 4.2.6.8 and 6.1.1.4'
P P 0.1023 0.0942 'International Tables Vol C Tables 4.2.6.8 and 6.1.1.4'
Cl Cl 0.1484 0.1585 'International Tables Vol C Tables 4.2.6.8 and 6.1.1.4'
Co Co 0.3494 0.9721 'International Tables Vol C Tables 4.2.6.8 and 6.1.1.4'

loop_
_geom_angle_atom_site_label_1
_geom_angle_atom_site_label_2
_geom_angle_atom_site_label_3
_geom_angle
_geom_angle_site_symmetry_1
_geom_angle_site_symmetry_3
_geom_angle_publ_flag
P2 Co1 Cl1 137.55(5) . . ?
P2 Co1 P4 97.59(5) . . ?
Cl1 Co1 P4 82.94(5) . . ?
P2 Co1 P1 95.67(4) . . ?
Cl1 Co1 P1 126.63(5) . . ?
P4 Co1 P1 95.83(5) . . ?
P2 Co1 P3 89.31(5) . . ?
Cl1 Co1 P3 88.77(5) . . ?
P4 Co1 P3 171.62(4) . . ?
P1 Co1 P3 88.17(5) . . ?
C17 P1 C11 99.2(2) . . ?
C17 P1 C1 104.4(2) . . ?
C11 P1 C1 101.1(2) . . ?
C17 P1 Co1 115.92(13) . . ?
C11 P1 Co1 122.81(12) . . ?
C1 P1 Co1 110.98(12) . . ?
C23 P2 C29 98.2(2) . . ?
C23 P2 C2 104.5(2) . . ?
C29 P2 C2 102.6(2) . . ?
C23 P2 Co1 123.28(12) . . ?
C29 P2 Co1 115.81(13) . . ?
C2 P2 Co1 109.97(12) . . ?
C41 P3 C3 106.1(2) . . ?
C41 P3 C35 97.3(2) . . ?
C3 P3 C35 101.9(2) . . ?
C41 P3 Co1 115.02(12) . . ?
C3 P3 Co1 110.68(12) . . ?
C35 P3 Co1 123.70(13) . . ?
C42 P4 C44 102.7(2) . . ?
C42 P4 C43 101.2(2) . . ?
C44 P4 C43 102.3(2) . . ?
C42 P4 Co1 111.86(14) . . ?
C44 P4 Co1 111.5(2) . . ?
C43 P4 Co1 124.72(14) . . ?
C4 C1 P1 117.8(2) . . ?
C4 C1 H1A 107.8(2) . . ?
P1 C1 H1A 107.85(11) . . ?
C4 C1 H1B 107.8(2) . . ?
P1 C1 H1B 107.85(11) . . ?
H1A C1 H1B 107.2 . . ?
C4 C2 P2 117.8(2) . . ?
C4 C2 H2A 107.9(2) . . ?
P2 C2 H2A 107.87(12) . . ?
C4 C2 H2B 107.9(2) . . ?
P2 C2 H2B 107.87(11) . . ?
H2A C2 H2B 107.2 . . ?
C4 C3 P3 117.1(2) . . ?
C4 C3 H3A 108.0(2) . . ?
P3 C3 H3A 108.03(12) . . ?
C4 C3 H3B 108.0(2) . . ?
P3 C3 H3B 108.03(12) . . ?
H3A C3 H3B 107.3 . . ?
C2 C4 C5 107.1(3) . . ?
C2 C4 C3 111.4(3) . . ?
C5 C4 C3 106.7(3) . . ?
C2 C4 C1 112.5(3) . . ?
C5 C4 C1 106.4(3) . . ?
C3 C4 C1 112.3(3) . . ?
C4 C5 H5A 109.5(2) . . ?
C4 C5 H5B 109.5(2) . . ?
H5A C5 H5B 109.5 . . ?
C4 C5 H5C 109.5(2) . . ?
H5A C5 H5C 109.5 . . ?
H5B C5 H5C 109.5 . . ?
C11 C6 C7 120.9(4) . . ?
C11 C6 H6 119.5(2) . . ?
C7 C6 H6 119.5(3) . . ?
C8 C7 C6 119.6(4) . . ?
C8 C7 H7 120.2(3) . . ?
C6 C7 H7 120.2(3) . . ?
C9 C8 C7 120.0(4) . . ?
C9 C8 H8 120.0(2) . . ?
C7 C8 H8 120.0(3) . . ?
C8 C9 C10 121.0(4) . . ?
C8 C9 H9 119.5(2) . . ?
C10 C9 H9 119.5(2) . . ?
C9 C10 C11 120.1(4) . . ?
C9 C10 H10 119.9(2) . . ?
C11 C10 H10 119.9(2) . . ?
C6 C11 C10 118.3(3) . . ?
C6 C11 P1 121.9(3) . . ?
C10 C11 P1 119.8(3) . . ?
C13 C12 C17 120.3(4) . . ?
C13 C12 H12 119.9(2) . . ?
C17 C12 H12 119.9(2) . . ?
C14 C13 C12 119.8(4) . . ?
C14 C13 H13 120.1(2) . . ?
C12 C13 H13 120.1(2) . . ?
C13 C14 C15 120.4(4) . . ?
C13 C14 H14 119.8(2) . . ?
C15 C14 H14 119.8(2) . . ?
C14 C15 C16 120.2(4) . . ?
C14 C15 H15 119.9(2) . . ?
C16 C15 H15 119.9(2) . . ?
C17 C16 C15 120.0(4) . . ?
C17 C16 H16 120.0(2) . . ?
C15 C16 H16 120.0(2) . . ?
C16 C17 C12 119.2(3) . . ?
C16 C17 P1 120.0(3) . . ?
C12 C17 P1 120.6(3) . . ?
C19 C18 C23 121.3(4) . . ?
C19 C18 H18 119.3(2) . . ?
C23 C18 H18 119.3(2) . . ?
C20 C19 C18 119.3(4) . . ?
C20 C19 H19 120.4(2) . . ?
C18 C19 H19 120.4(2) . . ?
C21 C20 C19 120.5(4) . . ?
C21 C20 H20 119.8(2) . . ?
C19 C20 H20 119.8(2) . . ?
C20 C21 C22 120.1(4) . . ?
C20 C21 H21 120.0(2) . . ?
C22 C21 H21 120.0(2) . . ?
C23 C22 C21 120.4(4) . . ?
C23 C22 H22 119.8(2) . . ?
C21 C22 H22 119.8(2) . . ?
C18 C23 C22 118.4(3) . . ?
C18 C23 P2 116.8(3) . . ?
C22 C23 P2 124.8(3) . . ?
C25 C24 C29 120.3(4) . . ?
C25 C24 H24 119.9(2) . . ?
C29 C24 H24 119.9(2) . . ?
C26 C25 C24 119.6(4) . . ?
C26 C25 H25 120.2(2) . . ?
C24 C25 H25 120.2(2) . . ?
C27 C26 C25 120.8(4) . . ?
C27 C26 H26 119.6(2) . . ?
C25 C26 H26 119.6(2) . . ?
C26 C27 C28 119.8(4) . . ?
C26 C27 H27 120.1(2) . . ?
C28 C27 H27 120.1(2) . . ?
C29 C28 C27 120.1(4) . . ?
C29 C28 H28 120.0(2) . . ?
C27 C28 H28 120.0(2) . . ?
C28 C29 C24 119.3(3) . . ?
C28 C29 P2 120.3(3) . . ?
C24 C29 P2 120.5(3) . . ?
C31 C30 C35 120.4(4) . . ?
C31 C30 H30 119.8(3) . . ?
C35 C30 H30 119.8(2) . . ?
C32 C31 C30 120.1(4) . . ?
C32 C31 H31 119.9(3) . . ?
C30 C31 H31 119.9(3) . . ?
C31 C32 C33 120.4(4) . . ?
C31 C32 H32 119.8(3) . . ?
C33 C32 H32 119.8(3) . . ?
C32 C33 C34 119.3(4) . . ?
C32 C33 H33 120.3(3) . . ?
C34 C33 H33 120.3(3) . . ?
C35 C34 C33 121.1(4) . . ?
C35 C34 H34 119.4(2) . . ?
C33 C34 H34 119.4(3) . . ?
C34 C35 C30 118.6(3) . . ?
C34 C35 P3 118.6(3) . . ?
C30 C35 P3 122.6(3) . . ?
C37 C36 C41 120.5(4) . . ?
C37 C36 H36 119.8(3) . . ?
C41 C36 H36 119.8(2) . . ?
C38 C37 C36 120.2(4) . . ?
C38 C37 H37 119.9(2) . . ?
C36 C37 H37 119.9(3) . . ?
C37 C38 C39 119.9(4) . . ?
C37 C38 H38 120.0(2) . . ?
C39 C38 H38 120.0(3) . . ?
C38 C39 C40 120.1(4) . . ?
C38 C39 H39 119.9(3) . . ?
C40 C39 H39 119.9(3) . . ?
C41 C40 C39 120.4(4) . . ?
C41 C40 H40 119.8(2) . . ?
C39 C40 H40 119.8(3) . . ?
C40 C41 C36 118.9(3) . . ?
C40 C41 P3 123.7(3) . . ?
C36 C41 P3 117.4(3) . . ?
P4 C42 H42A 109.47(15) . . ?
P4 C42 H42B 109.47(15) . . ?
H42A C42 H42B 109.5 . . ?
P4 C42 H42C 109.47(14) . . ?
H42A C42 H42C 109.5 . . ?
H42B C42 H42C 109.5 . . ?
P4 C43 H43A 109.47(13) . . ?
P4 C43 H43B 109.47(13) . . ?
H43A C43 H43B 109.5 . . ?
P4 C43 H43C 109.47(13) . . ?
H43A C43 H43C 109.5 . . ?
H43B C43 H43C 109.5 . . ?
P4 C44 H44A 109.47(15) . . ?
P4 C44 H44B 109.47(14) . . ?
H44A C44 H44B 109.5 . . ?
P4 C44 H44C 109.5(2) . . ?
H44A C44 H44C 109.5 . . ?
H44B C44 H44C 109.5 . . ?
C61 B1 C55 112.5(3) . . ?
C61 B1 C67 107.4(3) . . ?
C55 B1 C67 110.0(3) . . ?
C61 B1 C73 105.8(3) . . ?
C55 B1 C73 110.9(3) . . ?
C67 B1 C73 110.2(3) . . ?
C51 C50 C55 123.2(4) . . ?
C51 C50 H50 118.4(3) . . ?
C55 C50 H50 118.4(2) . . ?
C52 C51 C50 120.5(4) . . ?
C52 C51 H51 119.7(3) . . ?
C50 C51 H51 119.7(3) . . ?
C53 C52 C51 118.4(4) . . ?
C53 C52 H52 120.8(3) . . ?
C51 C52 H52 120.8(3) . . ?
C52 C53 C54 121.4(4) . . ?
C52 C53 H53 119.3(3) . . ?
C54 C53 H53 119.3(3) . . ?
C53 C54 C55 122.4(4) . . ?
C53 C54 H54 118.8(3) . . ?
C55 C54 H54 118.8(2) . . ?
C50 C55 C54 114.1(4) . . ?
C50 C55 B1 120.9(3) . . ?
C54 C55 B1 125.1(4) . . ?
C61 C56 C57 122.2(5) . . ?
C61 C56 H56 118.9(3) . . ?
C57 C56 H56 118.9(3) . . ?
C58 C57 C56 119.8(5) . . ?
C58 C57 H57 120.1(3) . . ?
C56 C57 H57 120.1(3) . . ?
C59 C58 C57 119.7(4) . . ?
C59 C58 H58 120.1(3) . . ?
C57 C58 H58 120.1(3) . . ?
C58 C59 C60 120.5(5) . . ?
C58 C59 H59 119.8(3) . . ?
C60 C59 H59 119.8(3) . . ?
C59 C60 C61 122.4(4) . . ?
C59 C60 H60 118.8(3) . . ?
C61 C60 H60 118.8(2) . . ?
C56 C61 C60 115.4(4) . . ?
C56 C61 B1 121.2(4) . . ?
C60 C61 B1 123.2(4) . . ?
C63 C62 C67 122.5(4) . . ?
C63 C62 H62 118.7(2) . . ?
C67 C62 H62 118.7(2) . . ?
C64 C63 C62 120.8(4) . . ?
C64 C63 H63 119.6(2) . . ?
C62 C63 H63 119.6(2) . . ?
C63 C64 C65 118.6(4) . . ?
C63 C64 H64 120.7(2) . . ?
C65 C64 H64 120.7(2) . . ?
C64 C65 C66 120.2(4) . . ?
C64 C65 H65 119.9(2) . . ?
C66 C65 H65 119.9(2) . . ?
C65 C66 C67 123.2(4) . . ?
C65 C66 H66 118.4(2) . . ?
C67 C66 H66 118.4(2) . . ?
C66 C67 C62 114.7(3) . . ?
C66 C67 B1 124.1(3) . . ?
C62 C67 B1 120.9(3) . . ?
C69 C68 C73 122.3(4) . . ?
C69 C68 H68 118.8(2) . . ?
C73 C68 H68 118.8(2) . . ?
C70 C69 C68 121.2(4) . . ?
C70 C69 H69 119.4(2) . . ?
C68 C69 H69 119.4(2) . . ?
C71 C70 C69 118.5(4) . . ?
C71 C70 H70 120.8(2) . . ?
C69 C70 H70 120.8(2) . . ?
C70 C71 C72 120.4(4) . . ?
C70 C71 H71 119.8(2) . . ?
C72 C71 H71 119.8(2) . . ?
C71 C72 C73 122.9(4) . . ?
C71 C72 H72 118.5(2) . . ?
C73 C72 H72 118.5(2) . . ?
C68 C73 C72 114.7(3) . . ?
C68 C73 B1 125.9(3) . . ?
C72 C73 B1 119.5(3) . . ?
Cl7 C60 Cl6 112.2(7) . . ?
Cl77 C60X Cl66 115.3(9) . . ?

loop_
_geom_bond_atom_site_label_1
_geom_bond_atom_site_label_2
_geom_bond_distance
_geom_bond_site_symmetry_2
_geom_bond_publ_flag
Co1 P2 2.2511(14) . ?
Co1 Cl1 2.2641(13) . ?
Co1 P4 2.2680(15) . ?
Co1 P1 2.2774(15) . ?
Co1 P3 2.2963(14) . ?
P1 C17 1.830(4) . ?
P1 C11 1.843(4) . ?
P1 C1 1.858(4) . ?
P2 C23 1.834(4) . ?
P2 C29 1.834(4) . ?
P2 C2 1.851(4) . ?
P3 C41 1.840(4) . ?
P3 C3 1.840(4) . ?
P3 C35 1.850(4) . ?
P4 C42 1.819(4) . ?
P4 C44 1.820(4) . ?
P4 C43 1.820(4) . ?
C1 C4 1.546(5) . ?
C1 H1A 0.97 . ?
C1 H1B 0.97 . ?
C2 C4 1.536(5) . ?
C2 H2A 0.97 . ?
C2 H2B 0.97 . ?
C3 C4 1.542(5) . ?
C3 H3A 0.97 . ?
C3 H3B 0.97 . ?
C4 C5 1.539(5) . ?
C5 H5A 0.96 . ?
C5 H5B 0.96 . ?
C5 H5C 0.96 . ?
C6 C11 1.391(5) . ?
C6 C7 1.397(5) . ?
C6 H6 0.93 . ?
C7 C8 1.377(6) . ?
C7 H7 0.93 . ?
C8 C9 1.364(6) . ?
C8 H8 0.93 . ?
C9 C10 1.390(5) . ?
C9 H9 0.93 . ?
C10 C11 1.395(5) . ?
C10 H10 0.93 . ?
C12 C13 1.382(5) . ?
C12 C17 1.400(5) . ?
C12 H12 0.93 . ?
C13 C14 1.377(6) . ?
C13 H13 0.93 . ?
C14 C15 1.373(6) . ?
C14 H14 0.93 . ?
C15 C16 1.390(5) . ?
C15 H15 0.93 . ?
C16 C17 1.380(5) . ?
C16 H16 0.93 . ?
C18 C19 1.386(5) . ?
C18 C23 1.395(5) . ?
C18 H18 0.93 . ?
C19 C20 1.384(6) . ?
C19 H19 0.93 . ?
C20 C21 1.376(6) . ?
C20 H20 0.93 . ?
C21 C22 1.395(6) . ?
C21 H21 0.93 . ?
C22 C23 1.390(5) . ?
C22 H22 0.93 . ?
C24 C25 1.385(5) . ?
C24 C29 1.393(5) . ?
C24 H24 0.93 . ?
C25 C26 1.380(6) . ?
C25 H25 0.93 . ?
C26 C27 1.371(6) . ?
C26 H26 0.93 . ?
C27 C28 1.391(5) . ?
C27 H27 0.93 . ?
C28 C29 1.385(5) . ?
C28 H28 0.93 . ?
C30 C31 1.391(6) . ?
C30 C35 1.397(5) . ?
C30 H30 0.93 . ?
C31 C32 1.374(7) . ?
C31 H31 0.93 . ?
C32 C33 1.381(7) . ?
C32 H32 0.93 . ?
C33 C34 1.399(6) . ?
C33 H33 0.93 . ?
C34 C35 1.379(6) . ?
C34 H34 0.93 . ?
C36 C37 1.383(5) . ?
C36 C41 1.399(5) . ?
C36 H36 0.93 . ?
C37 C38 1.379(6) . ?
C37 H37 0.93 . ?
C38 C39 1.378(6) . ?
C38 H38 0.93 . ?
C39 C40 1.398(5) . ?
C39 H39 0.93 . ?
C40 C41 1.380(5) . ?
C40 H40 0.93 . ?
C42 H42A 0.96 . ?
C42 H42B 0.96 . ?
C42 H42C 0.96 . ?
C43 H43A 0.96 . ?
C43 H43B 0.96 . ?
C43 H43C 0.96 . ?
C44 H44A 0.96 . ?
C44 H44B 0.96 . ?
C44 H44C 0.96 . ?
B1 C61 1.643(6) . ?
B1 C55 1.641(6) . ?
B1 C67 1.646(6) . ?
B1 C73 1.660(5) . ?
C50 C51 1.390(5) . ?
C50 C55 1.405(5) . ?
C50 H50 0.93 . ?
C51 C52 1.371(6) . ?
C51 H51 0.93 . ?
C52 C53 1.366(7) . ?
C52 H52 0.93 . ?
C53 C54 1.392(6) . ?
C53 H53 0.93 . ?
C54 C55 1.404(6) . ?
C54 H54 0.93 . ?
C56 C61 1.394(6) . ?
C56 C57 1.408(6) . ?
C56 H56 0.93 . ?
C57 C58 1.377(7) . ?
C57 H57 0.93 . ?
C58 C59 1.355(7) . ?
C58 H58 0.93 . ?
C59 C60 1.397(6) . ?
C59 H59 0.93 . ?
C60 C61 1.400(6) . ?
C60 H60 0.93 . ?
C62 C63 1.387(6) . ?
C62 C67 1.402(5) . ?
C62 H62 0.93 . ?
C63 C64 1.374(6) . ?
C63 H63 0.93 . ?
C64 C65 1.381(6) . ?
C64 H64 0.93 . ?
C65 C66 1.385(5) . ?
C65 H65 0.93 . ?
C66 C67 1.399(5) . ?
C66 H66 0.93 . ?
C68 C69 1.388(5) . ?
C68 C73 1.399(5) . ?
C68 H68 0.93 . ?
C69 C70 1.374(5) . ?
C69 H69 0.93 . ?
C70 C71 1.377(5) . ?
C70 H70 0.93 . ?
C71 C72 1.386(5) . ?
C71 H71 0.93 . ?
C72 C73 1.410(5) . ?
C72 H72 0.93 . ?
C60 Cl7 1.662(12) . ?
C60 Cl6 1.826(12) . ?
C60X Cl77 1.68(2) . ?
C60X Cl66 1.75(2) . ?

loop_
_geom_torsion_atom_site_label_1
_geom_torsion_atom_site_label_2
_geom_torsion_atom_site_label_3
_geom_torsion_atom_site_label_4
_geom_torsion
_geom_torsion_site_symmetry_1
_geom_torsion_site_symmetry_2
_geom_torsion_site_symmetry_3
_geom_torsion_site_symmetry_4
_geom_torsion_publ_flag
P2 Co1 P1 C17 166.57(13) . . . . ?
Cl1 Co1 P1 C17 -9.66(14) . . . . ?
P4 Co1 P1 C17 -95.18(14) . . . . ?
P3 Co1 P1 C17 77.45(14) . . . . ?
P2 Co1 P1 C11 -71.8(2) . . . . ?
Cl1 Co1 P1 C11 112.0(2) . . . . ?
P4 Co1 P1 C11 26.48(15) . . . . ?
P3 Co1 P1 C11 -160.89(15) . . . . ?
P2 Co1 P1 C1 47.72(13) . . . . ?
Cl1 Co1 P1 C1 -128.50(12) . . . . ?
P4 Co1 P1 C1 145.97(13) . . . . ?
P3 Co1 P1 C1 -41.40(13) . . . . ?
Cl1 Co1 P2 C23 -90.1(2) . . . . ?
P4 Co1 P2 C23 -2.23(15) . . . . ?
P1 Co1 P2 C23 94.44(15) . . . . ?
P3 Co1 P2 C23 -177.46(15) . . . . ?
Cl1 Co1 P2 C29 30.4(2) . . . . ?
P4 Co1 P2 C29 118.20(14) . . . . ?
P1 Co1 P2 C29 -145.12(14) . . . . ?
P3 Co1 P2 C29 -57.03(14) . . . . ?
Cl1 Co1 P2 C2 146.13(13) . . . . ?
P4 Co1 P2 C2 -126.06(13) . . . . ?
P1 Co1 P2 C2 -29.38(13) . . . . ?
P3 Co1 P2 C2 58.71(13) . . . . ?
P2 Co1 P3 C41 -156.87(14) . . . . ?
Cl1 Co1 P3 C41 65.54(14) . . . . ?
P4 Co1 P3 C41 57.6(3) . . . . ?
P1 Co1 P3 C41 -61.17(14) . . . . ?
P2 Co1 P3 C3 -36.61(13) . . . . ?
Cl1 Co1 P3 C3 -174.20(12) . . . . ?
P4 Co1 P3 C3 177.8(3) . . . . ?
P1 Co1 P3 C3 59.09(13) . . . . ?
P2 Co1 P3 C35 84.43(15) . . . . ?
Cl1 Co1 P3 C35 -53.16(15) . . . . ?
P4 Co1 P3 C35 -61.1(3) . . . . ?
P1 Co1 P3 C35 -179.87(14) . . . . ?
P2 Co1 P4 C42 164.7(2) . . . . ?
Cl1 Co1 P4 C42 -58.1(2) . . . . ?
P1 Co1 P4 C42 68.2(2) . . . . ?
P3 Co1 P4 C42 -50.1(3) . . . . ?
P2 Co1 P4 C44 -80.9(2) . . . . ?
Cl1 Co1 P4 C44 56.3(2) . . . . ?
P1 Co1 P4 C44 -177.4(2) . . . . ?
P3 Co1 P4 C44 64.3(3) . . . . ?
P2 Co1 P4 C43 42.5(2) . . . . ?
Cl1 Co1 P4 C43 179.7(2) . . . . ?
P1 Co1 P4 C43 -54.0(2) . . . . ?
P3 Co1 P4 C43 -172.3(3) . . . . ?
C17 P1 C1 C4 -139.6(3) . . . . ?
C11 P1 C1 C4 117.7(3) . . . . ?
Co1 P1 C1 C4 -14.1(3) . . . . ?
C23 P2 C2 C4 -160.4(3) . . . . ?
C29 P2 C2 C4 97.6(3) . . . . ?
Co1 P2 C2 C4 -26.2(3) . . . . ?
C41 P3 C3 C4 103.1(3) . . . . ?
C35 P3 C3 C4 -155.6(3) . . . . ?
Co1 P3 C3 C4 -22.4(3) . . . . ?
P2 C2 C4 C5 -163.8(2) . . . . ?
P2 C2 C4 C3 -47.5(4) . . . . ?
P2 C2 C4 C1 79.6(3) . . . . ?
P3 C3 C4 C2 76.8(3) . . . . ?
P3 C3 C4 C5 -166.6(2) . . . . ?
P3 C3 C4 C1 -50.4(4) . . . . ?
P1 C1 C4 C2 -53.4(4) . . . . ?
P1 C1 C4 C5 -170.4(2) . . . . ?
P1 C1 C4 C3 73.2(3) . . . . ?
C11 C6 C7 C8 -1.2(7) . . . . ?
C6 C7 C8 C9 -0.8(7) . . . . ?
C7 C8 C9 C10 2.1(7) . . . . ?
C8 C9 C10 C11 -1.5(6) . . . . ?
C7 C6 C11 C10 1.8(6) . . . . ?
C7 C6 C11 P1 -179.5(3) . . . . ?
C9 C10 C11 C6 -0.5(6) . . . . ?
C9 C10 C11 P1 -179.2(3) . . . . ?
C17 P1 C11 C6 -146.0(3) . . . . ?
C1 P1 C11 C6 -39.2(3) . . . . ?
Co1 P1 C11 C6 84.9(3) . . . . ?
C17 P1 C11 C10 32.7(3) . . . . ?
C1 P1 C11 C10 139.4(3) . . . . ?
Co1 P1 C11 C10 -96.5(3) . . . . ?
C17 C12 C13 C14 -0.8(6) . . . . ?
C12 C13 C14 C15 0.6(6) . . . . ?
C13 C14 C15 C16 0.1(6) . . . . ?
C14 C15 C16 C17 -0.6(6) . . . . ?
C15 C16 C17 C12 0.4(6) . . . . ?
C15 C16 C17 P1 175.8(3) . . . . ?
C13 C12 C17 C16 0.3(6) . . . . ?
C13 C12 C17 P1 -175.1(3) . . . . ?
C11 P1 C17 C16 -119.4(3) . . . . ?
C1 P1 C17 C16 136.6(3) . . . . ?
Co1 P1 C17 C16 14.2(3) . . . . ?
C11 P1 C17 C12 56.0(3) . . . . ?
C1 P1 C17 C12 -48.0(3) . . . . ?
Co1 P1 C17 C12 -170.4(3) . . . . ?
C23 C18 C19 C20 -0.8(6) . . . . ?
C18 C19 C20 C21 -1.0(6) . . . . ?
C19 C20 C21 C22 2.2(6) . . . . ?
C20 C21 C22 C23 -1.7(6) . . . . ?
C19 C18 C23 C22 1.3(5) . . . . ?
C19 C18 C23 P2 -177.5(3) . . . . ?
C21 C22 C23 C18 -0.1(5) . . . . ?
C21 C22 C23 P2 178.6(3) . . . . ?
C29 P2 C23 C18 -51.7(3) . . . . ?
C2 P2 C23 C18 -157.1(3) . . . . ?
Co1 P2 C23 C18 76.6(3) . . . . ?
C29 P2 C23 C22 129.6(3) . . . . ?
C2 P2 C23 C22 24.2(3) . . . . ?
Co1 P2 C23 C22 -102.0(3) . . . . ?
C29 C24 C25 C26 0.5(6) . . . . ?
C24 C25 C26 C27 -2.6(6) . . . . ?
C25 C26 C27 C28 1.0(6) . . . . ?
C26 C27 C28 C29 2.7(6) . . . . ?
C27 C28 C29 C24 -4.8(5) . . . . ?
C27 C28 C29 P2 176.1(3) . . . . ?
C25 C24 C29 C28 3.2(6) . . . . ?
C25 C24 C29 P2 -177.7(3) . . . . ?
C23 P2 C29 C28 117.5(3) . . . . ?
C2 P2 C29 C28 -135.5(3) . . . . ?
Co1 P2 C29 C28 -15.7(3) . . . . ?
C23 P2 C29 C24 -61.5(3) . . . . ?
C2 P2 C29 C24 45.4(3) . . . . ?
Co1 P2 C29 C24 165.2(3) . . . . ?
C35 C30 C31 C32 0.8(6) . . . . ?
C30 C31 C32 C33 -2.2(7) . . . . ?
C31 C32 C33 C34 1.4(7) . . . . ?
C32 C33 C34 C35 1.0(7) . . . . ?
C33 C34 C35 C30 -2.5(6) . . . . ?
C33 C34 C35 P3 -178.5(3) . . . . ?
C31 C30 C35 C34 1.6(6) . . . . ?
C31 C30 C35 P3 177.5(3) . . . . ?
C41 P3 C35 C34 83.8(3) . . . . ?
C3 P3 C35 C34 -24.5(3) . . . . ?
Co1 P3 C35 C34 -149.5(3) . . . . ?
C41 P3 C35 C30 -92.1(3) . . . . ?
C3 P3 C35 C30 159.6(3) . . . . ?
Co1 P3 C35 C30 34.6(4) . . . . ?
C41 C36 C37 C38 -1.4(6) . . . . ?
C36 C37 C38 C39 1.6(6) . . . . ?
C37 C38 C39 C40 -0.8(6) . . . . ?
C38 C39 C40 C41 -0.2(6) . . . . ?
C39 C40 C41 C36 0.3(6) . . . . ?
C39 C40 C41 P3 179.2(3) . . . . ?
C37 C36 C41 C40 0.5(6) . . . . ?
C37 C36 C41 P3 -178.5(3) . . . . ?
C3 P3 C41 C40 -13.6(4) . . . . ?
C35 P3 C41 C40 -118.2(3) . . . . ?
Co1 P3 C41 C40 109.1(3) . . . . ?
C3 P3 C41 C36 165.3(3) . . . . ?
C35 P3 C41 C36 60.7(3) . . . . ?
Co1 P3 C41 C36 -71.9(3) . . . . ?
C55 C50 C51 C52 -2.0(6) . . . . ?
C50 C51 C52 C53 -0.9(6) . . . . ?
C51 C52 C53 C54 2.4(7) . . . . ?
C52 C53 C54 C55 -1.1(7) . . . . ?
C51 C50 C55 C54 3.1(5) . . . . ?
C51 C50 C55 B1 -175.5(3) . . . . ?
C53 C54 C55 C50 -1.6(6) . . . . ?
C53 C54 C55 B1 176.9(4) . . . . ?
C61 B1 C55 C50 178.6(3) . . . . ?
C67 B1 C55 C50 -61.7(4) . . . . ?
C73 B1 C55 C50 60.4(4) . . . . ?
C61 B1 C55 C54 0.2(5) . . . . ?
C67 B1 C55 C54 119.8(4) . . . . ?
C73 B1 C55 C54 -118.0(4) . . . . ?
C61 C56 C57 C58 1.8(7) . . . . ?
C56 C57 C58 C59 -0.6(7) . . . . ?
C57 C58 C59 C60 -0.8(7) . . . . ?
C58 C59 C60 C61 1.0(7) . . . . ?
C57 C56 C61 C60 -1.5(6) . . . . ?
C57 C56 C61 B1 -177.0(4) . . . . ?
C59 C60 C61 C56 0.1(6) . . . . ?
C59 C60 C61 B1 175.4(4) . . . . ?
C55 B1 C61 C56 -60.8(5) . . . . ?
C67 B1 C61 C56 178.1(3) . . . . ?
C73 B1 C61 C56 60.4(5) . . . . ?
C55 B1 C61 C60 124.1(4) . . . . ?
C67 B1 C61 C60 3.0(5) . . . . ?
C73 B1 C61 C60 -114.7(4) . . . . ?
C67 C62 C63 C64 1.2(6) . . . . ?
C62 C63 C64 C65 -0.4(6) . . . . ?
C63 C64 C65 C66 -0.5(6) . . . . ?
C64 C65 C66 C67 0.8(6) . . . . ?
C65 C66 C67 C62 -0.1(5) . . . . ?
C65 C66 C67 B1 173.5(3) . . . . ?
C63 C62 C67 C66 -0.9(6) . . . . ?
C63 C62 C67 B1 -174.7(4) . . . . ?
C61 B1 C67 C66 -86.3(4) . . . . ?
C55 B1 C67 C66 151.0(3) . . . . ?
C73 B1 C67 C66 28.5(5) . . . . ?
C61 B1 C67 C62 86.9(4) . . . . ?
C55 B1 C67 C62 -35.7(5) . . . . ?
C73 B1 C67 C62 -158.3(3) . . . . ?
C73 C68 C69 C70 0.5(6) . . . . ?
C68 C69 C70 C71 -1.0(6) . . . . ?
C69 C70 C71 C72 0.1(6) . . . . ?
C70 C71 C72 C73 1.4(6) . . . . ?
C69 C68 C73 C72 0.9(6) . . . . ?
C69 C68 C73 B1 -179.1(4) . . . . ?
C71 C72 C73 C68 -1.8(6) . . . . ?
C71 C72 C73 B1 178.2(4) . . . . ?
C61 B1 C73 C68 -135.3(4) . . . . ?
C55 B1 C73 C68 -13.1(5) . . . . ?
C67 B1 C73 C68 108.9(4) . . . . ?
C61 B1 C73 C72 44.6(5) . . . . ?
C55 B1 C73 C72 166.8(3) . . . . ?
C67 B1 C73 C72 -71.1(4) . . . . ?
